data_7114343
loop_
_publ_author_name
'Petrov, Viacheslav A.'
'Marshall, William J.'
'Grushin, Vladimir V.'

_publ_section_title
;
 The first perfluoroacetylacetonate metal complexes: as unexpectedly
 robust as tricky to makeElectronic supplementary information (ESI)
 available: details of the preparation of the complexes, analytical, NMR
 spectroscopical, and crystallographic data. See:
 http://www.rsc.org/suppdata/cc/b1/b111249j/
;
_journal_issue 5
_journal_name_full 'Chemical Communications'
_journal_page_first 520
_journal_paper_doi 10.1039/b111249j
_journal_year 2002
_chemical_formula_sum 'C51 H30 F21 O8 P2 Tm'
_chemical_formula_weight 1400.62
_chemical_name_systematic
;
?
;
_space_group_IT_number 14
_symmetry_cell_setting monoclinic
_symmetry_space_group_name_Hall '-P 2yn'
_symmetry_space_group_name_H-M 'P 1 21/n 1'
_atom_sites_solution_hydrogens geom
_atom_sites_solution_primary direct
_atom_sites_solution_secondary difmap
_audit_creation_method SHELXL-97
_cell_angle_alpha 90.000(10)
_cell_angle_beta 92.883(10)
_cell_angle_gamma 90.000(10)
_cell_formula_units_Z 4
_cell_length_a 17.2223(10)
_cell_length_b 15.6980(10)
_cell_length_c 20.3127(10)
_cell_measurement_temperature 293(2)
_cell_volume 5484.7(5)
_computing_cell_refinement 'Bruker SMART'
_computing_data_collection 'Bruker SMART'
_computing_data_reduction 'Bruker SHELXTL'
_computing_molecular_graphics 'Bruker SHELXTL'
_computing_publication_material 'Bruker SHELXTL'
_computing_structure_refinement 'SHELXL-97 (Sheldrick, 1997)'
_computing_structure_solution 'SHELXS-97 (Sheldrick, 1990)'
_diffrn_ambient_temperature 293(2)
_diffrn_measured_fraction_theta_full 0.954
_diffrn_measured_fraction_theta_max 0.954
_diffrn_measurement_device_type 'CCD area detector'
_diffrn_measurement_method 'phi and omega scans'
_diffrn_radiation_monochromator graphite
_diffrn_radiation_source 'fine-focus sealed tube'
_diffrn_radiation_type MoK\a
_diffrn_radiation_wavelength 0.71069
_diffrn_reflns_av_R_equivalents 0.0740
_diffrn_reflns_av_sigmaI/netI 0.1245
_diffrn_reflns_limit_h_max 22
_diffrn_reflns_limit_h_min -22
_diffrn_reflns_limit_k_max 17
_diffrn_reflns_limit_k_min -20
_diffrn_reflns_limit_l_max 22
_diffrn_reflns_limit_l_min -26
_diffrn_reflns_number 34874
_diffrn_reflns_theta_full 28.28
_diffrn_reflns_theta_max 28.28
_diffrn_reflns_theta_min 1.51
_exptl_absorpt_coefficient_mu 1.799
_exptl_absorpt_correction_type none
_exptl_crystal_colour colorless
_exptl_crystal_density_diffrn 1.696
_exptl_crystal_density_meas hemisphere
_exptl_crystal_density_method 'not measured'
_exptl_crystal_description 'ireg block'
_exptl_crystal_F_000 2752
_exptl_crystal_size_max .15
_exptl_crystal_size_mid .18
_exptl_crystal_size_min .18
_refine_diff_density_max 1.872
_refine_diff_density_min -0.661
_refine_diff_density_rms 0.109
_refine_ls_extinction_method none
_refine_ls_goodness_of_fit_ref 0.827
_refine_ls_hydrogen_treatment mixed
_refine_ls_matrix_type full
_refine_ls_number_parameters 748
_refine_ls_number_reflns 12978
_refine_ls_number_restraints 0
_refine_ls_restrained_S_all 0.827
_refine_ls_R_factor_all 0.0947
_refine_ls_R_factor_gt 0.0441
_refine_ls_shift/su_max 0.513
_refine_ls_shift/su_mean 0.037
_refine_ls_structure_factor_coef Fsqd
_refine_ls_weighting_details 'calc w=1/[\s^2^(Fo^2^)+(0.0182P)^2^+0.0000P] where P=(Fo^2^+2Fc^2^)/3'
_refine_ls_weighting_scheme calc
_refine_ls_wR_factor_gt 0.0648
_refine_ls_wR_factor_ref 0.0733
_reflns_number_gt 7611
_reflns_number_total 12978
_reflns_threshold_expression >2sigma(I)
_cod_data_source_file b111249j.txt
_cod_data_source_block 00071
_cod_depositor_comments
;
The following automatic conversions were performed:

'_symmetry_cell_setting' value 'Monoclinic' changed to 'monoclinic'
according to
/usr/data/users/saulius/automatic-downloads/retrospective/RSC/lib/dictionaries/cif_core.dic
dictionary named 'cif_core.dic' version 2.4.2 from 2011-04-26.

Automatic conversion script
Id: cif_fix_values 2281 2013-09-26 08:29:07Z andrius 
;
_cod_original_sg_symbol_H-M P2(1)/n
_cod_database_code 7114343

loop_
_symmetry_equiv_pos_as_xyz
'x, y, z'
'x+1/2, -y+1/2, z+1/2'
'-x, -y, -z'
'-x-1/2, y-1/2, -z-1/2'

loop_
_atom_site_label
_atom_site_type_symbol
_atom_site_fract_x
_atom_site_fract_y
_atom_site_fract_z
_atom_site_U_iso_or_equiv
_atom_site_adp_type
_atom_site_occupancy
_atom_site_symmetry_multiplicity
_atom_site_calc_flag
_atom_site_refinement_flags
Tm1 Tm 0.239222(10) 0.238721(10) 0.508533(9) 0.02611(6) Uani 1 1 d .
P3 P 0.36257(7) 0.13082(7) 0.39625(6) 0.0311(3) Uani 1 1 d .
P6 P 0.18392(6) 0.43495(6) 0.58675(6) 0.0275(3) Uani 1 1 d .
F1 F 0.19444(18) -0.05847(15) 0.45290(16) 0.0697(9) Uani 1 1 d .
F2 F 0.1862(2) -0.09569(17) 0.55284(17) 0.1038(14) Uani 1 1 d .
F3 F 0.0837(2) -0.07575(19) 0.49253(19) 0.0981(13) Uani 1 1 d .
F4 F 0.06382(17) 0.00958(16) 0.60484(15) 0.0711(10) Uani 1 1 d .
F5 F 0.0612(3) 0.1296(2) 0.70827(18) 0.1278(18) Uani 1 1 d .
F6 F -0.0266(2) 0.1508(3) 0.6364(2) 0.143(2) Uani 1 1 d .
F7 F 0.04259(15) 0.25173(16) 0.67132(13) 0.0593(8) Uani 1 1 d .
F11 F 0.3286(2) 0.0531(2) 0.6804(2) 0.1338(18) Uani 1 1 d .
F12 F 0.4446(2) 0.0814(2) 0.6855(2) 0.1263(17) Uani 1 1 d .
F13 F 0.3692(3) 0.1425(2) 0.74542(18) 0.1279(17) Uani 1 1 d .
F14 F 0.47812(14) 0.25286(17) 0.67109(13) 0.0602(8) Uani 1 1 d .
F15 F 0.47998(19) 0.4219(2) 0.64165(18) 0.0925(12) Uani 1 1 d .
F16 F 0.44250(17) 0.45042(18) 0.54442(19) 0.0945(13) Uani 1 1 d .
F17 F 0.53254(16) 0.36070(17) 0.56295(18) 0.0852(12) Uani 1 1 d .
F21 F 0.01412(16) 0.2246(2) 0.30490(17) 0.0929(12) Uani 1 1 d .
F22 F -0.01103(17) 0.2029(3) 0.40346(19) 0.1173(16) Uani 1 1 d .
F23 F -0.01974(16) 0.3248(2) 0.36417(19) 0.0999(13) Uani 1 1 d .
F24 F 0.11717(15) 0.36024(16) 0.29186(13) 0.0577(8) Uani 1 1 d .
F25 F 0.2325(2) 0.48640(18) 0.31925(18) 0.0984(13) Uani 1 1 d .
F26 F 0.3393(2) 0.4272(2) 0.34363(18) 0.1062(14) Uani 1 1 d .
F27 F 0.27187(19) 0.38746(18) 0.26059(15) 0.0788(10) Uani 1 1 d .
O1 O 0.19954(16) 0.09518(16) 0.49797(14) 0.0334(7) Uani 1 1 d .
O2 O 0.13971(15) 0.21613(16) 0.58205(13) 0.0322(7) Uani 1 1 d .
O3 O 0.33246(15) 0.17203(16) 0.45654(14) 0.0334(7) Uani 1 1 d .
O6 O 0.19840(15) 0.36854(15) 0.53519(13) 0.0294(7) Uani 1 1 d .
O11 O 0.29881(16) 0.17584(17) 0.59973(14) 0.0352(7) Uani 1 1 d .
O12 O 0.35062(16) 0.32130(16) 0.53996(14) 0.0339(7) Uani 1 1 d .
O21 O 0.13031(14) 0.23784(16) 0.43932(13) 0.0310(6) Uani 1 1 d .
O22 O 0.26561(16) 0.32395(16) 0.41603(14) 0.0333(7) Uani 1 1 d .
C1 C 0.1537(4) -0.0468(3) 0.5050(3) 0.0564(15) Uani 1 1 d .
C2 C 0.1556(3) 0.0471(3) 0.5274(2) 0.0350(11) Uani 1 1 d .
C3 C 0.1076(3) 0.0707(3) 0.5780(2) 0.0393(12) Uani 1 1 d .
C4 C 0.1016(2) 0.1531(3) 0.6009(2) 0.0331(11) Uani 1 1 d .
C5 C 0.0433(3) 0.1721(3) 0.6537(3) 0.0540(15) Uani 1 1 d .
C11 C 0.3776(3) 0.1160(4) 0.6861(3) 0.0544(15) Uani 1 1 d .
C12 C 0.3605(3) 0.1846(3) 0.6338(2) 0.0350(11) Uani 1 1 d .
C13 C 0.4139(2) 0.2502(3) 0.6287(2) 0.0386(11) Uani 1 1 d .
C14 C 0.4048(2) 0.3160(3) 0.5828(2) 0.0343(11) Uani 1 1 d .
C15 C 0.4657(3) 0.3873(3) 0.5820(3) 0.0505(14) Uani 1 1 d .
C21 C 0.0217(3) 0.2555(3) 0.3647(3) 0.0501(13) Uani 1 1 d .
C22 C 0.1070(2) 0.2733(2) 0.3868(2) 0.0307(10) Uani 1 1 d .
C23 C 0.1500(3) 0.3263(3) 0.3495(2) 0.0357(11) Uani 1 1 d .
C24 C 0.2271(3) 0.3496(2) 0.3661(2) 0.0316(11) Uani 1 1 d .
C25 C 0.2681(3) 0.4132(3) 0.3226(3) 0.0449(13) Uani 1 1 d .
C31 C 0.3768(2) 0.0187(2) 0.4103(2) 0.0304(10) Uani 1 1 d .
C32 C 0.3725(2) -0.0399(3) 0.3590(2) 0.0380(11) Uani 1 1 d .
H32A H 0.3615 -0.0217 0.3160 0.046 Uiso 1 1 calc R
C33 C 0.3847(3) -0.1252(3) 0.3721(3) 0.0492(14) Uani 1 1 d .
H33A H 0.3811 -0.1646 0.3379 0.059 Uiso 1 1 calc R
C34 C 0.4022(3) -0.1525(3) 0.4357(3) 0.0517(14) Uani 1 1 d .
H34A H 0.4111 -0.2099 0.4443 0.062 Uiso 1 1 calc R
C35 C 0.4062(3) -0.0947(3) 0.4859(3) 0.0545(14) Uani 1 1 d .
H35A H 0.4177 -0.1131 0.5288 0.065 Uiso 1 1 calc R
C36 C 0.3934(3) -0.0088(3) 0.4737(2) 0.0457(13) Uani 1 1 d .
H36A H 0.3960 0.0300 0.5083 0.055 Uiso 1 1 calc R
C41 C 0.4531(2) 0.1783(3) 0.3779(2) 0.0314(11) Uani 1 1 d .
C42 C 0.5086(3) 0.1363(3) 0.3433(2) 0.0407(12) Uani 1 1 d .
H42A H 0.4985 0.0815 0.3278 0.049 Uiso 1 1 calc R
C43 C 0.5791(3) 0.1744(3) 0.3314(2) 0.0540(14) Uani 1 1 d .
H43A H 0.6162 0.1453 0.3084 0.065 Uiso 1 1 calc R
C44 C 0.5937(3) 0.2551(4) 0.3539(2) 0.0586(14) Uani 1 1 d .
H44A H 0.6411 0.2807 0.3461 0.070 Uiso 1 1 calc R
C45 C 0.5396(3) 0.2989(3) 0.3877(3) 0.0618(16) Uani 1 1 d .
H45A H 0.5499 0.3542 0.4020 0.074 Uiso 1 1 calc R
C46 C 0.4694(3) 0.2607(3) 0.4006(2) 0.0457(12) Uani 1 1 d .
H46A H 0.4331 0.2899 0.4243 0.055 Uiso 1 1 calc R
C51 C 0.2964(3) 0.1409(3) 0.3246(2) 0.0358(11) Uani 1 1 d .
C52 C 0.2229(3) 0.1049(3) 0.3287(2) 0.0439(13) Uani 1 1 d .
H52A H 0.2103 0.0748 0.3661 0.053 Uiso 1 1 calc R
C53 C 0.1685(3) 0.1143(3) 0.2761(3) 0.0511(14) Uani 1 1 d .
H53A H 0.1195 0.0899 0.2783 0.061 Uiso 1 1 calc R
C54 C 0.1865(3) 0.1591(3) 0.2213(3) 0.0598(16) Uani 1 1 d .
H54A H 0.1494 0.1658 0.1868 0.072 Uiso 1 1 calc R
C55 C 0.2589(3) 0.1941(3) 0.2170(3) 0.0566(15) Uani 1 1 d .
H55A H 0.2712 0.2236 0.1792 0.068 Uiso 1 1 calc R
C56 C 0.3144(3) 0.1857(3) 0.2693(2) 0.0443(13) Uani 1 1 d .
H56A H 0.3632 0.2104 0.2666 0.053 Uiso 1 1 calc R
C61 C 0.2398(2) 0.4171(3) 0.6629(2) 0.0279(10) Uani 1 1 d .
C62 C 0.2269(3) 0.3425(3) 0.6971(2) 0.0398(12) Uani 1 1 d .
H62A H 0.1885 0.3049 0.6818 0.048 Uiso 1 1 calc R
C63 C 0.2716(3) 0.3236(3) 0.7546(2) 0.0463(13) Uani 1 1 d .
H63A H 0.2628 0.2736 0.7776 0.056 Uiso 1 1 calc R
C64 C 0.3285(3) 0.3794(3) 0.7768(3) 0.0560(15) Uani 1 1 d .
H64A H 0.3584 0.3672 0.8151 0.067 Uiso 1 1 calc R
C65 C 0.3410(3) 0.4520(4) 0.7433(3) 0.0673(17) Uani 1 1 d .
H65A H 0.3798 0.4892 0.7587 0.081 Uiso 1 1 calc R
C66 C 0.2971(3) 0.4722(3) 0.6862(3) 0.0528(14) Uani 1 1 d .
H66A H 0.3064 0.5226 0.6638 0.063 Uiso 1 1 calc R
C71 C 0.2104(2) 0.5382(2) 0.5571(2) 0.0296(10) Uani 1 1 d .
C72 C 0.1848(2) 0.6126(3) 0.5854(2) 0.0362(11) Uani 1 1 d .
H72A H 0.1537 0.6097 0.6215 0.043 Uiso 1 1 calc R
C73 C 0.2048(3) 0.6909(3) 0.5607(3) 0.0456(13) Uani 1 1 d .
H73A H 0.1874 0.7405 0.5803 0.055 Uiso 1 1 calc R
C74 C 0.2502(3) 0.6959(3) 0.5076(3) 0.0484(14) Uani 1 1 d .
H74A H 0.2632 0.7488 0.4909 0.058 Uiso 1 1 calc R
C75 C 0.2767(3) 0.6230(3) 0.4787(2) 0.0480(13) Uani 1 1 d .
H75A H 0.3076 0.6268 0.4426 0.058 Uiso 1 1 calc R
C76 C 0.2573(2) 0.5434(3) 0.5036(2) 0.0400(12) Uani 1 1 d .
H76A H 0.2757 0.4940 0.4844 0.048 Uiso 1 1 calc R
C81 C 0.0827(2) 0.4357(2) 0.6039(2) 0.0297(10) Uani 1 1 d .
C82 C 0.0556(2) 0.4650(2) 0.6622(2) 0.0368(11) Uani 1 1 d .
H82A H 0.0903 0.4855 0.6950 0.044 Uiso 1 1 calc R
C83 C -0.0237(3) 0.4639(3) 0.6723(3) 0.0488(14) Uani 1 1 d .
H83A H -0.0422 0.4842 0.7115 0.059 Uiso 1 1 calc R
C84 C -0.0747(3) 0.4325(3) 0.6238(3) 0.0509(14) Uani 1 1 d .
H84A H -0.1277 0.4315 0.6305 0.061 Uiso 1 1 calc R
C85 C -0.0482(3) 0.4027(3) 0.5660(3) 0.0573(15) Uani 1 1 d .
H85A H -0.0830 0.3813 0.5337 0.069 Uiso 1 1 calc R
C86 C 0.0311(3) 0.4044(3) 0.5554(2) 0.0407(12) Uani 1 1 d .
H86A H 0.0493 0.3845 0.5159 0.049 Uiso 1 1 calc R

loop_
_atom_site_aniso_label
_atom_site_aniso_U_11
_atom_site_aniso_U_22
_atom_site_aniso_U_33
_atom_site_aniso_U_23
_atom_site_aniso_U_13
_atom_site_aniso_U_12
Tm1 0.03166(10) 0.02297(10) 0.02360(10) -0.00086(9) 0.00053(7) 0.00140(9)
P3 0.0354(7) 0.0285(6) 0.0294(7) -0.0016(5) 0.0023(6) 0.0052(5)
P6 0.0299(6) 0.0233(6) 0.0292(7) -0.0019(5) 0.0010(5) 0.0025(5)
F1 0.105(2) 0.0362(16) 0.071(2) -0.0200(15) 0.034(2) -0.0134(16)
F2 0.205(4) 0.0297(18) 0.078(3) 0.0092(17) 0.017(3) 0.027(2)
F3 0.097(3) 0.069(2) 0.131(4) -0.050(2) 0.030(2) -0.047(2)
F4 0.102(2) 0.0414(17) 0.074(2) -0.0053(15) 0.040(2) -0.0289(16)
F5 0.243(5) 0.083(3) 0.065(3) 0.033(2) 0.084(3) 0.068(3)
F6 0.074(3) 0.204(4) 0.156(5) -0.116(4) 0.063(3) -0.064(3)
F7 0.0679(18) 0.0486(18) 0.064(2) -0.0050(15) 0.0312(15) 0.0023(15)
F11 0.154(4) 0.105(3) 0.134(4) 0.088(3) -0.075(3) -0.049(3)
F12 0.099(3) 0.124(3) 0.160(4) 0.097(3) 0.049(3) 0.071(3)
F13 0.232(5) 0.111(3) 0.041(3) 0.030(2) 0.019(3) 0.075(3)
F14 0.0452(15) 0.077(2) 0.0555(19) -0.0018(16) -0.0210(14) 0.0052(16)
F15 0.090(3) 0.088(2) 0.099(3) -0.047(2) -0.003(2) -0.032(2)
F16 0.068(2) 0.054(2) 0.158(4) 0.036(2) -0.036(2) -0.0245(17)
F17 0.0435(19) 0.061(2) 0.154(4) -0.022(2) 0.030(2) -0.0067(16)
F21 0.0578(19) 0.152(3) 0.066(3) -0.036(2) -0.0218(18) 0.005(2)
F22 0.061(2) 0.174(4) 0.112(3) 0.077(3) -0.042(2) -0.062(2)
F23 0.044(2) 0.099(3) 0.155(4) -0.005(2) -0.001(2) 0.0280(19)
F24 0.0651(19) 0.0647(19) 0.043(2) 0.0236(14) -0.0057(16) 0.0164(15)
F25 0.141(3) 0.0402(19) 0.122(3) 0.0296(19) 0.082(3) 0.026(2)
F26 0.084(3) 0.140(3) 0.094(3) 0.067(2) -0.006(2) -0.049(2)
F27 0.125(3) 0.069(2) 0.046(2) 0.0064(17) 0.043(2) -0.0067(19)
O1 0.0451(19) 0.0243(16) 0.0309(19) 0.0015(13) 0.0026(15) -0.0010(14)
O2 0.0350(16) 0.0315(17) 0.0303(19) 0.0031(13) 0.0047(14) -0.0016(13)
O3 0.0367(17) 0.0326(17) 0.0314(19) -0.0078(13) 0.0063(15) 0.0055(13)
O6 0.0388(17) 0.0242(15) 0.0252(18) -0.0028(12) 0.0024(14) 0.0029(13)
O11 0.0380(18) 0.0394(18) 0.0277(19) 0.0032(14) -0.0035(15) 0.0046(14)
O12 0.0356(17) 0.0261(16) 0.039(2) 0.0003(14) -0.0036(16) 0.0013(13)
O21 0.0362(16) 0.0336(16) 0.0230(16) 0.0040(14) -0.0008(13) -0.0030(14)
O22 0.0422(18) 0.0302(17) 0.0279(19) 0.0015(13) 0.0063(15) -0.0004(14)
C1 0.086(5) 0.033(3) 0.051(4) -0.007(3) 0.016(4) -0.010(3)
C2 0.046(3) 0.021(2) 0.038(3) 0.002(2) -0.007(2) -0.002(2)
C3 0.052(3) 0.026(3) 0.040(3) 0.002(2) 0.009(3) -0.011(2)
C4 0.034(3) 0.034(3) 0.031(3) -0.001(2) 0.003(2) -0.003(2)
C5 0.068(4) 0.047(4) 0.049(4) -0.005(3) 0.020(3) -0.018(3)
C11 0.057(4) 0.061(4) 0.045(4) 0.019(3) -0.005(3) 0.008(3)
C12 0.047(3) 0.038(3) 0.020(3) 0.002(2) 0.006(2) 0.016(2)
C13 0.035(2) 0.044(3) 0.035(3) -0.005(2) -0.005(2) 0.005(2)
C14 0.029(3) 0.033(3) 0.041(3) -0.013(2) 0.001(2) 0.007(2)
C15 0.034(3) 0.040(3) 0.077(5) -0.013(3) -0.008(3) -0.003(2)
C21 0.046(3) 0.060(4) 0.043(3) 0.009(3) -0.007(3) 0.007(3)
C22 0.034(2) 0.028(2) 0.030(3) -0.002(2) -0.002(2) 0.006(2)
C23 0.046(3) 0.035(3) 0.025(3) 0.006(2) -0.003(2) 0.011(2)
C24 0.048(3) 0.024(2) 0.024(3) 0.0035(19) 0.008(2) 0.006(2)
C25 0.056(4) 0.039(3) 0.041(4) 0.007(2) 0.014(3) 0.005(3)
C31 0.031(2) 0.031(3) 0.029(3) 0.001(2) 0.000(2) 0.005(2)
C32 0.045(3) 0.035(3) 0.034(3) -0.001(2) 0.006(2) 0.003(2)
C33 0.053(3) 0.033(3) 0.062(4) -0.010(3) 0.007(3) 0.003(2)
C34 0.058(3) 0.026(3) 0.072(4) 0.010(3) 0.009(3) 0.005(2)
C35 0.067(4) 0.050(3) 0.045(4) 0.018(3) -0.012(3) 0.009(3)
C36 0.056(3) 0.043(3) 0.036(3) 0.000(2) -0.010(3) 0.010(2)
C41 0.035(3) 0.037(3) 0.023(3) 0.003(2) 0.003(2) 0.003(2)
C42 0.048(3) 0.045(3) 0.030(3) -0.003(2) 0.008(2) -0.001(2)
C43 0.046(3) 0.066(4) 0.050(4) -0.001(3) 0.011(3) -0.001(3)
C44 0.045(3) 0.082(4) 0.049(4) 0.009(3) 0.009(3) -0.020(3)
C45 0.065(4) 0.059(4) 0.063(4) -0.009(3) 0.015(3) -0.022(3)
C46 0.048(3) 0.038(3) 0.052(3) -0.005(2) 0.011(2) -0.003(2)
C51 0.044(3) 0.030(3) 0.033(3) -0.004(2) -0.002(2) 0.013(2)
C52 0.046(3) 0.050(3) 0.036(3) -0.010(2) 0.001(3) 0.016(3)
C53 0.050(3) 0.053(3) 0.049(4) -0.016(3) -0.016(3) 0.010(3)
C54 0.072(4) 0.056(4) 0.048(4) -0.015(3) -0.033(3) 0.030(3)
C55 0.087(4) 0.042(3) 0.039(4) 0.003(2) -0.010(3) 0.017(3)
C56 0.056(3) 0.039(3) 0.037(3) -0.001(2) -0.005(3) 0.012(2)
C61 0.028(2) 0.032(3) 0.023(3) -0.0034(19) -0.001(2) 0.009(2)
C62 0.041(3) 0.046(3) 0.032(3) -0.002(2) -0.002(2) 0.004(2)
C63 0.051(3) 0.054(3) 0.035(3) 0.008(2) 0.005(3) 0.014(3)
C64 0.053(4) 0.073(4) 0.040(4) 0.001(3) -0.012(3) 0.014(3)
C65 0.064(4) 0.070(4) 0.064(5) -0.012(3) -0.029(3) -0.010(3)
C66 0.055(3) 0.049(3) 0.053(4) 0.003(3) -0.016(3) -0.003(3)
C71 0.023(2) 0.030(2) 0.036(3) -0.003(2) -0.001(2) 0.0000(19)
C72 0.037(3) 0.030(3) 0.042(3) -0.002(2) -0.002(2) -0.001(2)
C73 0.047(3) 0.030(3) 0.060(4) 0.000(2) -0.001(3) -0.002(2)
C74 0.047(3) 0.029(3) 0.069(4) 0.004(3) -0.004(3) -0.006(2)
C75 0.042(3) 0.051(3) 0.052(4) 0.009(3) 0.009(3) -0.007(3)
C76 0.035(3) 0.033(3) 0.052(4) -0.003(2) 0.002(3) 0.002(2)
C81 0.035(3) 0.022(2) 0.032(3) 0.0046(19) 0.001(2) 0.0045(19)
C82 0.039(3) 0.033(3) 0.038(3) -0.002(2) 0.002(2) 0.004(2)
C83 0.045(3) 0.046(3) 0.058(4) -0.001(3) 0.020(3) 0.005(3)
C84 0.032(3) 0.059(3) 0.062(4) 0.015(3) 0.008(3) 0.008(3)
C85 0.041(3) 0.073(4) 0.056(4) 0.008(3) -0.010(3) -0.005(3)
C86 0.037(3) 0.053(3) 0.032(3) -0.001(2) -0.001(2) 0.001(2)

loop_
_atom_type_symbol
_atom_type_description
_atom_type_scat_dispersion_real
_atom_type_scat_dispersion_imag
_atom_type_scat_source
C C 0.0033 0.0016 'International Tables Vol C Tables 4.2.6.8 and 6.1.1.4'
H H 0.0000 0.0000 'International Tables Vol C Tables 4.2.6.8 and 6.1.1.4'
F F 0.0171 0.0103 'International Tables Vol C Tables 4.2.6.8 and 6.1.1.4'
O O 0.0106 0.0060 'International Tables Vol C Tables 4.2.6.8 and 6.1.1.4'
P P 0.1023 0.0942 'International Tables Vol C Tables 4.2.6.8 and 6.1.1.4'
Tm Tm -0.3139 5.2483 'International Tables Vol C Tables 4.2.6.8 and 6.1.1.4'

loop_
_geom_angle_atom_site_label_1
_geom_angle_atom_site_label_2
_geom_angle_atom_site_label_3
_geom_angle
O3 Tm1 O6 141.99(10)
O3 Tm1 O21 107.11(10)
O6 Tm1 O21 84.03(9)
O3 Tm1 O11 82.92(10)
O6 Tm1 O11 109.30(10)
O21 Tm1 O11 144.41(9)
O3 Tm1 O2 142.62(9)
O6 Tm1 O2 74.66(9)
O21 Tm1 O2 77.79(9)
O11 Tm1 O2 74.55(9)
O3 Tm1 O1 73.78(9)
O6 Tm1 O1 143.16(9)
O21 Tm1 O1 73.36(9)
O11 Tm1 O1 77.20(10)
O2 Tm1 O1 72.39(9)
O3 Tm1 O22 73.60(10)
O6 Tm1 O22 75.65(9)
O21 Tm1 O22 72.54(9)
O11 Tm1 O22 141.92(10)
O2 Tm1 O22 139.68(9)
O1 Tm1 O22 122.21(9)
O3 Tm1 O12 78.01(9)
O6 Tm1 O12 72.33(9)
O21 Tm1 O12 142.63(9)
O11 Tm1 O12 72.28(10)
O2 Tm1 O12 121.01(10)
O1 Tm1 O12 140.46(9)
O22 Tm1 O12 73.77(10)
O3 P3 C41 109.38(18)
O3 P3 C31 110.05(18)
C41 P3 C31 109.20(19)
O3 P3 C51 112.90(18)
C41 P3 C51 108.5(2)
C31 P3 C51 106.7(2)
O6 P6 C81 109.59(18)
O6 P6 C71 109.71(18)
C81 P6 C71 108.96(18)
O6 P6 C61 112.88(17)
C81 P6 C61 108.5(2)
C71 P6 C61 107.1(2)
C2 O1 Tm1 135.8(3)
C4 O2 Tm1 136.0(3)
P3 O3 Tm1 151.25(17)
P6 O6 Tm1 149.94(17)
C12 O11 Tm1 137.3(3)
C14 O12 Tm1 135.8(3)
C22 O21 Tm1 137.7(3)
C24 O22 Tm1 135.2(3)
F3 C1 F1 108.8(5)
F3 C1 F2 106.8(4)
F1 C1 F2 106.5(5)
F3 C1 C2 113.4(5)
F1 C1 C2 111.6(4)
F2 C1 C2 109.4(4)
O1 C2 C3 126.0(4)
O1 C2 C1 116.3(4)
C3 C2 C1 117.7(4)
F4 C3 C4 118.4(4)
F4 C3 C2 118.0(4)
C4 C3 C2 123.6(4)
O2 C4 C3 125.8(4)
O2 C4 C5 115.5(4)
C3 C4 C5 118.7(4)
F6 C5 F7 107.7(5)
F6 C5 F5 105.9(5)
F7 C5 F5 105.1(5)
F6 C5 C4 113.4(5)
F7 C5 C4 113.3(4)
F5 C5 C4 110.9(5)
F12 C11 F13 106.9(5)
F12 C11 F11 105.0(5)
F13 C11 F11 103.0(5)
F12 C11 C12 115.8(5)
F13 C11 C12 113.2(5)
F11 C11 C12 111.8(5)
O11 C12 C13 126.1(4)
O11 C12 C11 115.9(4)
C13 C12 C11 118.0(4)
F14 C13 C12 119.5(4)
F14 C13 C14 117.3(4)
C12 C13 C14 123.2(4)
O12 C14 C13 124.8(4)
O12 C14 C15 115.7(4)
C13 C14 C15 119.5(4)
F17 C15 F16 108.6(5)
F17 C15 F15 105.9(4)
F16 C15 F15 105.0(4)
F17 C15 C14 112.6(4)
F16 C15 C14 111.8(4)
F15 C15 C14 112.5(5)
F22 C21 F23 106.5(4)
F22 C21 F21 107.7(5)
F23 C21 F21 105.9(4)
F22 C21 C22 112.1(4)
F23 C21 C22 111.4(4)
F21 C21 C22 112.7(4)
O21 C22 C23 125.7(4)
O21 C22 C21 115.3(4)
C23 C22 C21 118.9(4)
C22 C23 F24 119.7(4)
C22 C23 C24 123.9(4)
F24 C23 C24 116.5(4)
O22 C24 C23 124.7(4)
O22 C24 C25 115.9(4)
C23 C24 C25 119.4(4)
F26 C25 F25 107.6(5)
F26 C25 F27 106.0(4)
F25 C25 F27 105.3(4)
F26 C25 C24 112.1(4)
F25 C25 C24 112.0(4)
F27 C25 C24 113.3(4)
C36 C31 C32 119.6(4)
C36 C31 P3 118.5(3)
C32 C31 P3 121.9(3)
C33 C32 C31 119.9(4)
C34 C33 C32 120.3(5)
C35 C34 C33 119.6(4)
C34 C35 C36 120.7(5)
C31 C36 C35 119.9(4)
C42 C41 C46 118.4(4)
C42 C41 P3 122.8(3)
C46 C41 P3 118.8(3)
C41 C42 C43 121.2(4)
C44 C43 C42 119.4(5)
C43 C44 C45 121.0(5)
C44 C45 C46 119.9(5)
C45 C46 C41 120.1(4)
C56 C51 C52 119.9(4)
C56 C51 P3 123.0(4)
C52 C51 P3 117.0(4)
C53 C52 C51 119.3(5)
C54 C53 C52 120.6(5)
C53 C54 C55 120.2(5)
C54 C55 C56 120.2(5)
C51 C56 C55 119.7(5)
C66 C61 C62 119.3(4)
C66 C61 P6 122.6(4)
C62 C61 P6 118.0(3)
C61 C62 C63 120.2(4)
C64 C63 C62 119.5(5)
C65 C64 C63 120.1(5)
C64 C65 C66 121.3(5)
C61 C66 C65 119.6(5)
C72 C71 C76 119.1(4)
C72 C71 P6 122.0(3)
C76 C71 P6 118.9(3)
C73 C72 C71 120.7(5)
C74 C73 C72 120.1(4)
C73 C74 C75 120.4(4)
C74 C75 C76 120.0(5)
C71 C76 C75 119.7(4)
C82 C81 C86 119.9(4)
C82 C81 P6 123.0(3)
C86 C81 P6 117.1(3)
C81 C82 C83 120.1(4)
C84 C83 C82 119.6(5)
C85 C84 C83 120.6(5)
C84 C85 C86 120.0(5)
C81 C86 C85 119.7(5)

loop_
_geom_bond_atom_site_label_1
_geom_bond_atom_site_label_2
_geom_bond_distance
Tm1 O3 2.227(2)
Tm1 O6 2.231(2)
Tm1 O21 2.287(3)
Tm1 O11 2.295(3)
Tm1 O2 2.356(3)
Tm1 O1 2.361(3)
Tm1 O22 2.369(3)
Tm1 O12 2.376(3)
P3 O3 1.500(3)
P3 C41 1.784(4)
P3 C31 1.797(4)
P3 C51 1.809(5)
P6 O6 1.507(3)
P6 C81 1.794(4)
P6 C71 1.796(4)
P6 C61 1.802(4)
F1 C1 1.311(5)
F2 C1 1.339(6)
F3 C1 1.301(6)
F4 C3 1.352(5)
F5 C5 1.317(6)
F6 C5 1.282(6)
F7 C5 1.301(5)
F11 C11 1.301(6)
F12 C11 1.276(5)
F13 C11 1.290(6)
F14 C13 1.368(4)
F15 C15 1.339(6)
F16 C15 1.302(5)
F17 C15 1.302(5)
F21 C21 1.308(5)
F22 C21 1.290(5)
F23 C21 1.301(5)
F24 C23 1.381(5)
F25 C25 1.304(5)
F26 C25 1.296(5)
F27 C25 1.327(5)
O1 C2 1.243(5)
O2 C4 1.258(4)
O11 C12 1.247(5)
O12 C14 1.246(5)
O21 C22 1.251(4)
O22 C24 1.250(5)
C1 C2 1.541(6)
C2 C3 1.401(6)
C3 C4 1.380(5)
C4 C5 1.533(6)
C11 C12 1.530(6)
C12 C13 1.388(6)
C13 C14 1.395(6)
C14 C15 1.534(6)
C21 C22 1.541(6)
C22 C23 1.367(5)
C23 C24 1.402(6)
C24 C25 1.530(6)
C31 C36 1.375(6)
C31 C32 1.389(5)
C32 C33 1.379(5)
C33 C34 1.380(7)
C34 C35 1.364(6)
C35 C36 1.386(6)
C41 C42 1.382(5)
C41 C46 1.396(5)
C42 C43 1.386(6)
C43 C44 1.364(6)
C44 C45 1.372(6)
C45 C46 1.386(6)
C51 C56 1.375(6)
C51 C52 1.392(6)
C52 C53 1.394(6)
C53 C54 1.365(7)
C54 C55 1.370(7)
C55 C56 1.398(6)
C61 C66 1.378(5)
C61 C62 1.385(5)
C62 C63 1.397(6)
C63 C64 1.374(6)
C64 C65 1.351(7)
C65 C66 1.389(6)
C71 C72 1.384(5)
C71 C76 1.389(6)
C72 C73 1.379(5)
C73 C74 1.366(6)
C74 C75 1.374(6)
C75 C76 1.395(5)
C81 C82 1.375(5)
C81 C86 1.382(5)
C82 C83 1.391(5)
C83 C84 1.377(6)
C84 C85 1.363(6)
C85 C86 1.394(6)

loop_
_geom_torsion_atom_site_label_1
_geom_torsion_atom_site_label_2
_geom_torsion_atom_site_label_3
_geom_torsion_atom_site_label_4
_geom_torsion
O3 Tm1 O1 C2 156.3(4)
O6 Tm1 O1 C2 -35.1(5)
O21 Tm1 O1 C2 -89.7(4)
O11 Tm1 O1 C2 70.1(4)
O2 Tm1 O1 C2 -7.5(4)
O22 Tm1 O1 C2 -145.7(4)
O12 Tm1 O1 C2 110.1(4)
O3 Tm1 O2 C4 -19.9(5)
O6 Tm1 O2 C4 169.5(4)
O21 Tm1 O2 C4 82.4(4)
O11 Tm1 O2 C4 -75.0(4)
O1 Tm1 O2 C4 6.2(4)
O22 Tm1 O2 C4 125.6(4)
O12 Tm1 O2 C4 -132.6(4)
C41 P3 O3 Tm1 126.5(3)
C31 P3 O3 Tm1 -113.5(3)
C51 P3 O3 Tm1 5.6(4)
O6 Tm1 O3 P3 -95.3(4)
O21 Tm1 O3 P3 7.3(4)
O11 Tm1 O3 P3 152.3(4)
O2 Tm1 O3 P3 99.5(4)
O1 Tm1 O3 P3 73.6(3)
O22 Tm1 O3 P3 -58.0(3)
O12 Tm1 O3 P3 -134.4(4)
C81 P6 O6 Tm1 -100.2(3)
C71 P6 O6 Tm1 140.2(3)
C61 P6 O6 Tm1 20.8(4)
O3 Tm1 O6 P6 -113.1(3)
O21 Tm1 O6 P6 136.6(3)
O11 Tm1 O6 P6 -9.5(4)
O2 Tm1 O6 P6 57.7(3)
O1 Tm1 O6 P6 84.9(4)
O22 Tm1 O6 P6 -149.9(3)
O12 Tm1 O6 P6 -72.7(3)
O3 Tm1 O11 C12 71.9(4)
O6 Tm1 O11 C12 -71.0(4)
O21 Tm1 O11 C12 -178.4(3)
O2 Tm1 O11 C12 -138.2(4)
O1 Tm1 O11 C12 146.8(4)
O22 Tm1 O11 C12 20.2(5)
O12 Tm1 O11 C12 -7.7(4)
O3 Tm1 O12 C14 -83.0(4)
O6 Tm1 O12 C14 121.1(4)
O21 Tm1 O12 C14 174.5(3)
O11 Tm1 O12 C14 3.4(4)
O2 Tm1 O12 C14 62.1(4)
O1 Tm1 O12 C14 -37.9(5)
O22 Tm1 O12 C14 -159.1(4)
O3 Tm1 O21 C22 -71.4(4)
O6 Tm1 O21 C22 71.4(4)
O11 Tm1 O21 C22 -173.4(3)
O2 Tm1 O21 C22 147.0(4)
O1 Tm1 O21 C22 -138.0(4)
O22 Tm1 O21 C22 -5.4(4)
O12 Tm1 O21 C22 21.2(5)
O3 Tm1 O22 C24 119.6(4)
O6 Tm1 O22 C24 -83.1(4)
O21 Tm1 O22 C24 5.1(4)
O11 Tm1 O22 C24 173.8(3)
O2 Tm1 O22 C24 -39.4(4)
O1 Tm1 O22 C24 61.5(4)
O12 Tm1 O22 C24 -158.5(4)
Tm1 O1 C2 C3 5.7(7)
Tm1 O1 C2 C1 -174.9(3)
F3 C1 C2 O1 -129.5(5)
F1 C1 C2 O1 -6.3(7)
F2 C1 C2 O1 111.4(5)
F3 C1 C2 C3 49.8(6)
F1 C1 C2 C3 173.1(4)
F2 C1 C2 C3 -69.3(6)
O1 C2 C3 F4 -179.5(4)
C1 C2 C3 F4 1.2(7)
O1 C2 C3 C4 1.8(8)
C1 C2 C3 C4 -177.5(5)
Tm1 O2 C4 C3 -3.1(7)
Tm1 O2 C4 C5 177.5(3)
F4 C3 C4 O2 178.2(4)
C2 C3 C4 O2 -3.1(8)
F4 C3 C4 C5 -2.4(7)
C2 C3 C4 C5 176.3(5)
O2 C4 C5 F6 122.8(5)
C3 C4 C5 F6 -56.7(7)
O2 C4 C5 F7 -0.4(7)
C3 C4 C5 F7 -179.8(4)
O2 C4 C5 F5 -118.2(5)
C3 C4 C5 F5 62.4(6)
Tm1 O11 C12 C13 8.1(7)
Tm1 O11 C12 C11 -172.1(3)
F12 C11 C12 O11 128.5(5)
F13 C11 C12 O11 -107.6(6)
F11 C11 C12 O11 8.2(7)
F12 C11 C12 C13 -51.8(7)
F13 C11 C12 C13 72.2(6)
F11 C11 C12 C13 -172.0(5)
O11 C12 C13 F14 178.0(4)
C11 C12 C13 F14 -1.8(6)
O11 C12 C13 C14 -0.6(7)
C11 C12 C13 C14 179.7(4)
Tm1 O12 C14 C13 0.4(7)
Tm1 O12 C14 C15 178.8(3)
F14 C13 C14 O12 178.0(4)
C12 C13 C14 O12 -3.4(7)
F14 C13 C14 C15 -0.3(6)
C12 C13 C14 C15 178.3(4)
O12 C14 C15 F17 -110.3(5)
C13 C14 C15 F17 68.2(6)
O12 C14 C15 F16 12.2(6)
C13 C14 C15 F16 -169.3(4)
O12 C14 C15 F15 130.1(4)
C13 C14 C15 F15 -51.4(6)
Tm1 O21 C22 C23 4.9(7)
Tm1 O21 C22 C21 -173.6(3)
F22 C21 C22 O21 -2.9(6)
F23 C21 C22 O21 116.4(5)
F21 C21 C22 O21 -124.6(5)
F22 C21 C22 C23 178.5(4)
F23 C21 C22 C23 -62.3(6)
F21 C21 C22 C23 56.7(6)
O21 C22 C23 F24 179.1(4)
C21 C22 C23 F24 -2.5(6)
O21 C22 C23 C24 -1.0(7)
C21 C22 C23 C24 177.5(4)
Tm1 O22 C24 C23 -4.5(7)
Tm1 O22 C24 C25 173.4(3)
C22 C23 C24 O22 0.9(7)
F24 C23 C24 O22 -179.1(4)
C22 C23 C24 C25 -176.8(4)
F24 C23 C24 C25 3.1(6)
O22 C24 C25 F26 3.0(6)
C23 C24 C25 F26 -179.0(4)
O22 C24 C25 F25 -118.0(5)
C23 C24 C25 F25 59.9(6)
O22 C24 C25 F27 122.9(5)
C23 C24 C25 F27 -59.1(6)
O3 P3 C31 C36 -28.1(4)
C41 P3 C31 C36 91.9(4)
C51 P3 C31 C36 -151.0(4)
O3 P3 C31 C32 152.7(3)
C41 P3 C31 C32 -87.2(4)
C51 P3 C31 C32 29.9(4)
C36 C31 C32 C33 0.2(7)
P3 C31 C32 C33 179.3(3)
C31 C32 C33 C34 -0.9(7)
C32 C33 C34 C35 1.0(8)
C33 C34 C35 C36 -0.4(8)
C32 C31 C36 C35 0.4(7)
P3 C31 C36 C35 -178.7(4)
C34 C35 C36 C31 -0.4(7)
O3 P3 C41 C42 154.7(4)
C31 P3 C41 C42 34.2(4)
C51 P3 C41 C42 -81.8(4)
O3 P3 C41 C46 -23.8(4)
C31 P3 C41 C46 -144.3(4)
C51 P3 C41 C46 99.7(4)
C46 C41 C42 C43 0.2(7)
P3 C41 C42 C43 -178.3(4)
C41 C42 C43 C44 -0.4(7)
C42 C43 C44 C45 -0.3(8)
C43 C44 C45 C46 1.2(8)
C44 C45 C46 C41 -1.4(8)
C42 C41 C46 C45 0.7(7)
P3 C41 C46 C45 179.3(4)
O3 P3 C51 C56 115.8(4)
C41 P3 C51 C56 -5.6(4)
C31 P3 C51 C56 -123.2(4)
O3 P3 C51 C52 -60.6(4)
C41 P3 C51 C52 178.0(3)
C31 P3 C51 C52 60.4(4)
C56 C51 C52 C53 0.5(6)
P3 C51 C52 C53 177.0(3)
C51 C52 C53 C54 -0.7(7)
C52 C53 C54 C55 1.0(8)
C53 C54 C55 C56 -1.2(7)
C52 C51 C56 C55 -0.7(7)
P3 C51 C56 C55 -177.0(3)
C54 C55 C56 C51 1.1(7)
O6 P6 C61 C66 114.5(4)
C81 P6 C61 C66 -123.8(4)
C71 P6 C61 C66 -6.3(4)
O6 P6 C61 C62 -61.9(4)
C81 P6 C61 C62 59.7(4)
C71 P6 C61 C62 177.2(3)
C66 C61 C62 C63 0.1(7)
P6 C61 C62 C63 176.7(3)
C61 C62 C63 C64 -0.2(7)
C62 C63 C64 C65 0.0(8)
C63 C64 C65 C66 0.2(9)
C62 C61 C66 C65 0.2(7)
P6 C61 C66 C65 -176.3(4)
C64 C65 C66 C61 -0.3(9)
O6 P6 C71 C72 162.5(3)
C81 P6 C71 C72 42.5(4)
C61 P6 C71 C72 -74.7(4)
O6 P6 C71 C76 -16.8(4)
C81 P6 C71 C76 -136.8(4)
C61 P6 C71 C76 106.1(4)
C76 C71 C72 C73 0.6(7)
P6 C71 C72 C73 -178.7(3)
C71 C72 C73 C74 0.2(7)
C72 C73 C74 C75 -0.5(7)
C73 C74 C75 C76 0.1(8)
C72 C71 C76 C75 -1.1(7)
P6 C71 C76 C75 178.2(3)
C74 C75 C76 C71 0.7(7)
O6 P6 C81 C82 156.2(3)
C71 P6 C81 C82 -83.7(4)
C61 P6 C81 C82 32.6(4)
O6 P6 C81 C86 -23.3(4)
C71 P6 C81 C86 96.7(3)
C61 P6 C81 C86 -147.0(3)
C86 C81 C82 C83 -0.6(6)
P6 C81 C82 C83 179.9(3)
C81 C82 C83 C84 0.7(7)
C82 C83 C84 C85 -0.2(7)
C83 C84 C85 C86 -0.4(8)
C82 C81 C86 C85 0.0(6)
P6 C81 C86 C85 179.5(3)
C84 C85 C86 C81 0.5(7)
